data_4071751
loop_
_publ_author_name
'Teo, Shihui'
'Weng, Zhiqiang'
'Hor, T. S. Andy'

_publ_section_title
;
 Unusual Ligand Transformation Mediated by Chromium(III): Hydrolytic
 Disintegration of a [PNP] Hybrid Ligand with CH3CN Insertion
;
_journal_issue 16
_journal_name_full Organometallics
_journal_page_first 4188
_journal_paper_doi 10.1021/om800353a
_journal_volume 27
_journal_year 2008
_chemical_formula_sum 'C54 H53 Cl6 Cr2 N3 O6 P4'
_chemical_formula_weight 1280.57
_chemical_name_systematic
; 
 ? 
;
_space_group_IT_number 14
_symmetry_cell_setting monoclinic
_symmetry_space_group_name_Hall '-P 2ybc'
_symmetry_space_group_name_H-M 'P 1 21/c 1'
_atom_sites_solution_hydrogens geom
_atom_sites_solution_primary direct
_atom_sites_solution_secondary difmap
_audit_creation_method SHELXL-97
_cell_angle_alpha 90.00
_cell_angle_beta 110.622(2)
_cell_angle_gamma 90.00
_cell_formula_units_Z 4
_cell_length_a 20.8878(15)
_cell_length_b 18.7658(14)
_cell_length_c 15.4625(10)
_cell_measurement_reflns_used 1864
_cell_measurement_temperature 223(2)
_cell_measurement_theta_max 19.35
_cell_measurement_theta_min 2.33
_cell_volume 5672.6(7)
_computing_cell_refinement 'Bruker SMART'
_computing_data_collection 'Bruker SMART'
_computing_data_reduction 'Bruker SAINT'
_computing_molecular_graphics 'Bruker SHELXTL'
_computing_publication_material 'Bruker SHELXTL'
_computing_structure_refinement 'SHELXL-97 (Sheldrick, 1997)'
_computing_structure_solution 'SHELXS-97 (Sheldrick, 1990)'
_diffrn_ambient_temperature 223(2)
_diffrn_measured_fraction_theta_full 1.000
_diffrn_measured_fraction_theta_max 1.000
_diffrn_measurement_device_type 'CCD area detector'
_diffrn_measurement_method 'phi and omega scans'
_diffrn_radiation_monochromator graphite
_diffrn_radiation_source 'fine-focus sealed tube'
_diffrn_radiation_type MoK\a
_diffrn_radiation_wavelength 0.71073
_diffrn_reflns_av_R_equivalents 0.1160
_diffrn_reflns_av_sigmaI/netI 0.1238
_diffrn_reflns_limit_h_max 23
_diffrn_reflns_limit_h_min -24
_diffrn_reflns_limit_k_max 21
_diffrn_reflns_limit_k_min -22
_diffrn_reflns_limit_l_max 17
_diffrn_reflns_limit_l_min -18
_diffrn_reflns_number 32273
_diffrn_reflns_theta_full 25.00
_diffrn_reflns_theta_max 25.00
_diffrn_reflns_theta_min 1.04
_exptl_absorpt_coefficient_mu 0.830
_exptl_absorpt_correction_T_max 0.9519
_exptl_absorpt_correction_T_min 0.9216
_exptl_absorpt_correction_type 'Sadabs, (Sheldrick 2001)'
_exptl_crystal_colour PURPLE
_exptl_crystal_density_diffrn 1.499
_exptl_crystal_density_meas 0
_exptl_crystal_density_method 'not measured'
_exptl_crystal_description PLATE
_exptl_crystal_F_000 2624
_exptl_crystal_size_max 0.10
_exptl_crystal_size_mid 0.08
_exptl_crystal_size_min 0.06
_refine_diff_density_max 1.054
_refine_diff_density_min -0.877
_refine_diff_density_rms 0.120
_refine_ls_extinction_method none
_refine_ls_goodness_of_fit_ref 1.091
_refine_ls_hydrogen_treatment mixed
_refine_ls_matrix_type full
_refine_ls_number_parameters 689
_refine_ls_number_reflns 9999
_refine_ls_number_restraints 4
_refine_ls_restrained_S_all 1.091
_refine_ls_R_factor_all 0.1626
_refine_ls_R_factor_gt 0.1034
_refine_ls_shift/su_max 0.001
_refine_ls_shift/su_mean 0.000
_refine_ls_structure_factor_coef Fsqd
_refine_ls_weighting_details 'calc w=1/[\s^2^(Fo^2^)+(0.0904P)^2^+18.6724P] where P=(Fo^2^+2Fc^2^)/3'
_refine_ls_weighting_scheme calc
_refine_ls_wR_factor_gt 0.2122
_refine_ls_wR_factor_ref 0.2383
_reflns_number_gt 6203
_reflns_number_total 9999
_reflns_threshold_expression >2sigma(I)
_cod_data_source_file om800353a-file003.cif
_cod_data_source_block 6187a
_cod_depositor_comments
;
The following automatic conversions were performed:

'_symmetry_cell_setting' value 'Monoclinic' changed to 'monoclinic'
according to /home/saulius/struct/CIF-dictionaries/cif_core.dic
dictionary named 'cif_core.dic' version 2.4.1 from 2010-06-29.

Automatic conversion script
Id: cif_fix_values 1715 2011-07-08 13:25:40Z adriana 
;
_cod_original_sg_symbol_H-M P2(1)/c
_cod_database_code 4071751

loop_
_symmetry_equiv_pos_as_xyz
'x, y, z'
'-x, y+1/2, -z+1/2'
'-x, -y, -z'
'x, -y-1/2, z-1/2'

loop_
_atom_site_label
_atom_site_type_symbol
_atom_site_fract_x
_atom_site_fract_y
_atom_site_fract_z
_atom_site_U_iso_or_equiv
_atom_site_adp_type
_atom_site_occupancy
_atom_site_symmetry_multiplicity
_atom_site_calc_flag
_atom_site_refinement_flags
Cr1 Cr 0.48002(8) 0.58601(7) 0.62982(9) 0.0308(4) Uani 1 1 d .
Cr2 Cr 0.98853(7) 1.04888(6) 0.82967(9) 0.0276(4) Uani 1 1 d .
N1 N 0.5012(4) 0.5971(4) 0.5047(5) 0.0317(17) Uani 1 1 d D
H1N H 0.540(3) 0.574(4) 0.508(6) 0.050 Uiso 1 1 d D
H2N H 0.461(3) 0.582(5) 0.462(5) 0.050 Uiso 1 1 d D
N2 N 0.9921(4) 0.9478(3) 0.8938(4) 0.0264(16) Uani 1 1 d D
H3N H 1.030(3) 0.935(5) 0.941(4) 0.050 Uiso 1 1 d D
H4N H 0.954(3) 0.948(5) 0.909(6) 0.050 Uiso 1 1 d D
Cl1 Cl 0.56325(13) 0.49989(12) 0.68589(15) 0.0418(6) Uani 1 1 d .
Cl2 Cl 0.45725(17) 0.59927(13) 0.76258(17) 0.0598(8) Uani 1 1 d .
Cl3 Cl 0.39829(12) 0.49934(11) 0.56597(16) 0.0391(6) Uani 1 1 d .
Cl4 Cl 1.07701(12) 1.09273(11) 0.95448(15) 0.0375(6) Uani 1 1 d .
Cl5 Cl 0.98333(16) 1.14578(11) 0.73653(16) 0.0523(7) Uani 1 1 d .
Cl6 Cl 0.90986(12) 1.09092(11) 0.89183(15) 0.0370(5) Uani 1 1 d .
P1 P 0.57511(13) 0.70081(12) 0.59913(16) 0.0333(6) Uani 1 1 d .
P2 P 0.42224(12) 0.70568(11) 0.49135(15) 0.0317(6) Uani 1 1 d .
P3 P 1.06352(13) 0.91801(11) 0.79244(15) 0.0311(5) Uani 1 1 d .
P4 P 0.90765(13) 0.91841(11) 0.72880(15) 0.0323(6) Uani 1 1 d .
O1 O 0.5511(3) 0.6653(3) 0.6707(4) 0.0367(15) Uani 1 1 d .
O2 O 0.4112(3) 0.6607(3) 0.5655(4) 0.0375(15) Uani 1 1 d .
O3 O 1.0570(3) 0.9985(3) 0.7848(4) 0.0343(14) Uani 1 1 d .
O4 O 0.9118(3) 0.9996(3) 0.7281(4) 0.0343(14) Uani 1 1 d .
C1 C 0.5068(5) 0.6765(4) 0.4883(6) 0.033(2) Uani 1 1 d .
C2 C 0.5205(5) 0.6927(5) 0.4006(6) 0.039(2) Uani 1 1 d .
H2A H 0.5603 0.6661 0.4003 0.058 Uiso 1 1 calc R
H2B H 0.5289 0.7433 0.3976 0.058 Uiso 1 1 calc R
H2C H 0.4811 0.6790 0.3475 0.058 Uiso 1 1 calc R
C3 C 0.9880(5) 0.8917(4) 0.8216(6) 0.031(2) Uani 1 1 d .
C4 C 0.9885(5) 0.8158(4) 0.8591(6) 0.030(2) Uani 1 1 d .
H4A H 1.0353 0.8013 0.8925 0.045 Uiso 1 1 calc R
H4B H 0.9678 0.7834 0.8081 0.045 Uiso 1 1 calc R
H4C H 0.9628 0.8149 0.9005 0.045 Uiso 1 1 calc R
C1A C 0.6562(5) 0.6636(5) 0.6028(7) 0.041(2) Uani 1 1 d .
C2A C 0.6884(5) 0.6187(5) 0.6747(6) 0.042(2) Uani 1 1 d .
H2A1 H 0.6644 0.6015 0.7115 0.050 Uiso 1 1 calc R
C3A C 0.7556(6) 0.5981(5) 0.6943(7) 0.051(3) Uani 1 1 d .
H3A H 0.7774 0.5684 0.7451 0.062 Uiso 1 1 calc R
C4A C 0.7901(6) 0.6215(6) 0.6390(8) 0.063(3) Uani 1 1 d .
H4A1 H 0.8357 0.6074 0.6519 0.076 Uiso 1 1 calc R
C5A C 0.7587(6) 0.6657(6) 0.5644(8) 0.059(3) Uani 1 1 d .
H5A H 0.7831 0.6811 0.5270 0.071 Uiso 1 1 calc R
C6A C 0.6915(6) 0.6874(6) 0.5445(7) 0.052(3) Uani 1 1 d .
H6A H 0.6699 0.7171 0.4937 0.063 Uiso 1 1 calc R
C1B C 0.5863(5) 0.7948(4) 0.6212(6) 0.034(2) Uani 1 1 d .
C2B C 0.6186(5) 0.8381(5) 0.5751(7) 0.048(3) Uani 1 1 d .
H2B1 H 0.6314 0.8194 0.5272 0.057 Uiso 1 1 calc R
C3B C 0.6312(6) 0.9081(6) 0.6007(8) 0.066(3) Uani 1 1 d .
H3B H 0.6535 0.9373 0.5709 0.080 Uiso 1 1 calc R
C4B C 0.6114(6) 0.9359(5) 0.6697(8) 0.061(3) Uani 1 1 d .
H4B1 H 0.6198 0.9841 0.6863 0.073 Uiso 1 1 calc R
C5B C 0.5791(6) 0.8932(5) 0.7146(7) 0.056(3) Uani 1 1 d .
H5B H 0.5652 0.9122 0.7614 0.067 Uiso 1 1 calc R
C6B C 0.5677(5) 0.8239(5) 0.6905(6) 0.041(2) Uani 1 1 d .
H6B H 0.5465 0.7947 0.7220 0.050 Uiso 1 1 calc R
C1C C 0.4204(5) 0.7977(4) 0.5176(6) 0.040(2) Uani 1 1 d .
C2C C 0.3988(5) 0.8148(5) 0.5912(7) 0.050(3) Uani 1 1 d .
H2C1 H 0.3853 0.7786 0.6232 0.060 Uiso 1 1 calc R
C3C C 0.3978(7) 0.8858(6) 0.6165(8) 0.066(3) Uani 1 1 d .
H3C H 0.3821 0.8984 0.6644 0.079 Uiso 1 1 calc R
C4C C 0.4199(6) 0.9373(6) 0.5703(9) 0.067(3) Uani 1 1 d .
H4C1 H 0.4215 0.9850 0.5895 0.081 Uiso 1 1 calc R
C5C C 0.4395(6) 0.9210(5) 0.4977(8) 0.061(3) Uani 1 1 d .
H5C H 0.4526 0.9577 0.4661 0.074 Uiso 1 1 calc R
C6C C 0.4405(6) 0.8512(5) 0.4697(7) 0.050(3) Uani 1 1 d .
H6C H 0.4543 0.8401 0.4196 0.060 Uiso 1 1 calc R
C1D C 0.3590(5) 0.6857(5) 0.3803(6) 0.038(2) Uani 1 1 d .
C2D C 0.3394(6) 0.7356(6) 0.3086(7) 0.057(3) Uani 1 1 d .
H2D H 0.3612 0.7801 0.3153 0.068 Uiso 1 1 calc R
C3D C 0.2874(6) 0.7181(7) 0.2281(8) 0.074(4) Uani 1 1 d .
H3D H 0.2722 0.7519 0.1804 0.089 Uiso 1 1 calc R
C4D C 0.2561(6) 0.6503(8) 0.2153(8) 0.070(4) Uani 1 1 d .
H4D H 0.2222 0.6377 0.1588 0.084 Uiso 1 1 calc R
C5D C 0.2764(6) 0.6037(6) 0.2872(7) 0.054(3) Uani 1 1 d .
H5D H 0.2555 0.5587 0.2807 0.065 Uiso 1 1 calc R
C6D C 0.3267(5) 0.6210(5) 0.3689(7) 0.043(2) Uani 1 1 d .
H6D H 0.3393 0.5881 0.4179 0.052 Uiso 1 1 calc R
C1E C 1.1361(5) 0.8906(5) 0.8872(6) 0.036(2) Uani 1 1 d .
C2E C 1.1778(5) 0.9424(5) 0.9449(7) 0.042(2) Uani 1 1 d .
H2E H 1.1663 0.9908 0.9335 0.051 Uiso 1 1 calc R
C3E C 1.2342(5) 0.9242(6) 1.0164(7) 0.056(3) Uani 1 1 d .
H3E H 1.2616 0.9601 1.0540 0.067 Uiso 1 1 calc R
C4E C 1.2526(6) 0.8532(7) 1.0357(7) 0.058(3) Uani 1 1 d .
H4E H 1.2920 0.8408 1.0858 0.069 Uiso 1 1 calc R
C5E C 1.2123(5) 0.8018(6) 0.9802(7) 0.049(3) Uani 1 1 d .
H5E H 1.2244 0.7537 0.9930 0.059 Uiso 1 1 calc R
C6E C 1.1561(5) 0.8181(5) 0.9083(7) 0.046(3) Uani 1 1 d .
H6E H 1.1296 0.7814 0.8714 0.055 Uiso 1 1 calc R
C1F C 1.0672(5) 0.8820(4) 0.6867(6) 0.032(2) Uani 1 1 d .
C2F C 1.0778(5) 0.8100(5) 0.6733(6) 0.043(2) Uani 1 1 d .
H2F H 1.0823 0.7772 0.7211 0.051 Uiso 1 1 calc R
C3F C 1.0815(5) 0.7869(5) 0.5917(6) 0.048(3) Uani 1 1 d .
H3F H 1.0893 0.7385 0.5836 0.057 Uiso 1 1 calc R
C4F C 1.0739(5) 0.8346(5) 0.5213(7) 0.048(3) Uani 1 1 d .
H4F H 1.0769 0.8191 0.4650 0.058 Uiso 1 1 calc R
C5F C 1.0621(7) 0.9040(6) 0.5336(7) 0.065(3) Uani 1 1 d .
H5F H 1.0562 0.9360 0.4846 0.078 Uiso 1 1 calc R
C6F C 1.0586(6) 0.9294(5) 0.6151(6) 0.049(3) Uani 1 1 d .
H6F H 1.0505 0.9780 0.6220 0.059 Uiso 1 1 calc R
C1G C 0.8977(5) 0.8818(5) 0.6185(6) 0.034(2) Uani 1 1 d .
C2G C 0.9098(5) 0.8104(4) 0.6014(6) 0.043(2) Uani 1 1 d .
H2G H 0.9255 0.7779 0.6507 0.052 Uiso 1 1 calc R
C3G C 0.8985(6) 0.7879(5) 0.5121(7) 0.056(3) Uani 1 1 d .
H3G H 0.9048 0.7397 0.5002 0.067 Uiso 1 1 calc R
C4G C 0.8782(7) 0.8360(6) 0.4409(7) 0.072(4) Uani 1 1 d .
H4G H 0.8728 0.8213 0.3807 0.087 Uiso 1 1 calc R
C5G C 0.8655(7) 0.9066(6) 0.4571(7) 0.075(4) Uani 1 1 d .
H5G H 0.8502 0.9388 0.4075 0.090 Uiso 1 1 calc R
C6G C 0.8749(6) 0.9293(5) 0.5447(6) 0.056(3) Uani 1 1 d .
H6G H 0.8661 0.9770 0.5551 0.067 Uiso 1 1 calc R
C1H C 0.8389(5) 0.8861(5) 0.7626(6) 0.037(2) Uani 1 1 d .
C2H C 0.8127(5) 0.9279(5) 0.8137(7) 0.051(3) Uani 1 1 d .
H2H H 0.8280 0.9751 0.8275 0.062 Uiso 1 1 calc R
C3H C 0.7642(6) 0.9014(7) 0.8449(8) 0.068(3) Uani 1 1 d .
H3H H 0.7460 0.9312 0.8794 0.081 Uiso 1 1 calc R
C4H C 0.7410(6) 0.8324(6) 0.8276(7) 0.057(3) Uani 1 1 d .
H4H H 0.7092 0.8143 0.8524 0.068 Uiso 1 1 calc R
C5H C 0.7650(5) 0.7911(6) 0.7738(7) 0.057(3) Uani 1 1 d .
H5H H 0.7482 0.7446 0.7585 0.068 Uiso 1 1 calc R
C6H C 0.8146(5) 0.8173(5) 0.7410(7) 0.052(3) Uani 1 1 d .
H6H H 0.8315 0.7883 0.7043 0.062 Uiso 1 1 calc R
N1S N 0.7603(9) 0.0641(10) 0.5234(13) 0.185(10) Uani 1 1 d .
C1S C 0.7715(9) 0.0955(10) 0.5883(14) 0.126(7) Uani 1 1 d .
C2S C 0.7790(12) 0.1235(11) 0.6749(12) 0.181(11) Uani 1 1 d .
H2S1 H 0.7613 0.0898 0.7085 0.272 Uiso 1 1 calc R
H2S2 H 0.7539 0.1679 0.6672 0.272 Uiso 1 1 calc R
H2S3 H 0.8271 0.1323 0.7092 0.272 Uiso 1 1 calc R
O1S O 0.6416(6) 0.6795(6) 0.8691(6) 0.111(3) Uani 1 1 d .
O2S O 0.7008(6) 0.5386(6) 0.8712(7) 0.127(4) Uani 1 1 d .

loop_
_atom_site_aniso_label
_atom_site_aniso_U_11
_atom_site_aniso_U_22
_atom_site_aniso_U_33
_atom_site_aniso_U_23
_atom_site_aniso_U_13
_atom_site_aniso_U_12
Cr1 0.0497(9) 0.0197(7) 0.0303(7) -0.0011(6) 0.0229(7) -0.0003(6)
Cr2 0.0497(9) 0.0134(6) 0.0249(7) -0.0022(6) 0.0194(7) -0.0036(6)
N1 0.045(5) 0.020(4) 0.031(4) 0.001(3) 0.015(4) 0.005(3)
N2 0.048(5) 0.020(3) 0.020(4) -0.002(3) 0.024(4) 0.002(3)
Cl1 0.0548(16) 0.0290(12) 0.0383(13) 0.0005(10) 0.0124(12) 0.0030(11)
Cl2 0.113(2) 0.0410(14) 0.0492(15) -0.0030(12) 0.0582(17) -0.0068(15)
Cl3 0.0501(15) 0.0246(11) 0.0502(14) -0.0025(10) 0.0270(12) -0.0020(10)
Cl4 0.0524(15) 0.0289(11) 0.0368(12) -0.0098(10) 0.0226(11) -0.0122(10)
Cl5 0.102(2) 0.0202(11) 0.0438(14) 0.0059(10) 0.0373(15) 0.0000(12)
Cl6 0.0500(15) 0.0278(11) 0.0376(12) -0.0059(10) 0.0208(11) 0.0034(10)
P1 0.0486(16) 0.0266(12) 0.0314(12) -0.0044(10) 0.0223(12) -0.0038(11)
P2 0.0457(15) 0.0221(11) 0.0329(12) 0.0006(10) 0.0209(12) 0.0014(10)
P3 0.0496(15) 0.0195(11) 0.0298(12) -0.0005(10) 0.0210(11) -0.0012(10)
P4 0.0498(16) 0.0191(11) 0.0289(12) -0.0025(10) 0.0149(11) -0.0025(10)
O1 0.058(4) 0.025(3) 0.030(3) 0.000(3) 0.019(3) -0.002(3)
O2 0.060(4) 0.026(3) 0.035(3) 0.008(3) 0.027(3) 0.003(3)
O3 0.057(4) 0.021(3) 0.039(3) 0.000(3) 0.033(3) 0.003(3)
O4 0.051(4) 0.022(3) 0.026(3) -0.006(3) 0.008(3) 0.001(3)
C1 0.040(6) 0.029(5) 0.038(5) -0.002(4) 0.025(4) 0.004(4)
C2 0.061(7) 0.033(5) 0.029(5) -0.004(4) 0.025(5) -0.004(5)
C3 0.043(6) 0.021(4) 0.034(5) -0.002(4) 0.022(4) -0.005(4)
C4 0.053(6) 0.006(4) 0.033(5) 0.001(3) 0.017(4) -0.003(4)
C1A 0.058(7) 0.024(5) 0.047(6) -0.006(4) 0.026(5) -0.006(4)
C2A 0.051(7) 0.041(6) 0.043(6) 0.000(5) 0.029(5) -0.007(5)
C3A 0.062(8) 0.035(6) 0.057(7) -0.004(5) 0.022(6) 0.000(5)
C4A 0.059(8) 0.057(7) 0.076(8) -0.032(7) 0.027(7) 0.000(6)
C5A 0.049(7) 0.074(8) 0.066(8) -0.002(7) 0.034(6) -0.003(6)
C6A 0.064(8) 0.056(7) 0.043(6) -0.015(5) 0.026(6) -0.007(6)
C1B 0.040(6) 0.031(5) 0.032(5) -0.005(4) 0.012(4) -0.005(4)
C2B 0.072(8) 0.029(5) 0.053(6) 0.005(5) 0.036(6) 0.002(5)
C3B 0.087(9) 0.036(6) 0.080(8) 0.011(6) 0.035(8) -0.006(6)
C4B 0.079(9) 0.030(6) 0.073(8) -0.013(6) 0.027(7) 0.001(5)
C5B 0.088(9) 0.035(6) 0.052(6) -0.013(5) 0.032(6) -0.008(6)
C6B 0.064(7) 0.030(5) 0.037(5) -0.012(4) 0.026(5) -0.009(5)
C1C 0.063(7) 0.018(4) 0.043(5) 0.000(4) 0.025(5) 0.002(4)
C2C 0.067(7) 0.041(6) 0.053(6) -0.011(5) 0.033(6) -0.006(5)
C3C 0.095(10) 0.051(7) 0.064(7) -0.024(6) 0.044(7) 0.000(7)
C4C 0.097(10) 0.031(6) 0.089(9) -0.011(6) 0.051(8) 0.004(6)
C5C 0.078(8) 0.026(5) 0.081(8) 0.004(6) 0.028(7) -0.003(5)
C6C 0.080(8) 0.029(5) 0.043(6) -0.002(5) 0.024(6) 0.000(5)
C1D 0.048(6) 0.035(5) 0.041(5) 0.004(4) 0.026(5) 0.004(4)
C2D 0.061(8) 0.058(7) 0.047(6) 0.003(6) 0.013(6) -0.008(6)
C3D 0.071(9) 0.090(10) 0.049(7) 0.016(7) 0.007(7) 0.005(8)
C4D 0.051(8) 0.101(11) 0.049(7) -0.019(7) 0.009(6) -0.010(7)
C5D 0.057(7) 0.052(7) 0.050(7) -0.011(6) 0.013(6) -0.003(5)
C6D 0.047(6) 0.045(6) 0.041(6) -0.005(5) 0.017(5) 0.008(5)
C1E 0.051(6) 0.039(5) 0.028(5) 0.000(4) 0.026(5) 0.002(5)
C2E 0.039(6) 0.040(6) 0.057(6) -0.005(5) 0.029(5) -0.003(5)
C3E 0.030(6) 0.075(8) 0.057(7) -0.022(6) 0.007(5) -0.004(6)
C4E 0.046(7) 0.081(9) 0.050(7) 0.013(6) 0.022(6) 0.016(6)
C5E 0.057(7) 0.048(6) 0.043(6) 0.000(5) 0.018(6) 0.003(6)
C6E 0.057(7) 0.046(6) 0.036(5) 0.003(5) 0.019(5) 0.000(5)
C1F 0.056(6) 0.015(4) 0.039(5) 0.007(4) 0.034(5) 0.002(4)
C2F 0.079(8) 0.026(5) 0.034(5) 0.007(4) 0.032(5) 0.002(5)
C3F 0.073(8) 0.032(5) 0.041(6) -0.009(5) 0.024(6) 0.009(5)
C4F 0.080(8) 0.033(5) 0.039(6) -0.001(5) 0.028(6) 0.001(5)
C5F 0.123(11) 0.043(6) 0.043(6) 0.021(5) 0.045(7) 0.007(6)
C6F 0.097(9) 0.025(5) 0.035(5) 0.013(4) 0.035(6) 0.014(5)
C1G 0.036(5) 0.032(5) 0.028(5) -0.002(4) 0.004(4) -0.001(4)
C2G 0.073(7) 0.018(4) 0.038(5) -0.007(4) 0.018(5) -0.003(4)
C3G 0.100(9) 0.032(5) 0.043(6) -0.018(5) 0.034(6) -0.001(6)
C4G 0.127(12) 0.050(7) 0.038(6) -0.015(6) 0.027(7) 0.006(7)
C5G 0.119(11) 0.061(8) 0.037(6) 0.008(6) 0.016(7) 0.015(7)
C6G 0.095(9) 0.026(5) 0.035(6) -0.009(4) 0.008(6) 0.012(5)
C1H 0.044(6) 0.040(5) 0.027(5) -0.001(4) 0.011(5) -0.001(4)
C2H 0.050(7) 0.037(6) 0.068(7) -0.014(5) 0.022(6) -0.023(5)
C3H 0.074(9) 0.075(9) 0.065(8) -0.030(7) 0.036(7) -0.019(7)
C4H 0.055(7) 0.063(7) 0.059(7) -0.007(6) 0.029(6) -0.017(6)
C5H 0.054(7) 0.053(7) 0.054(7) -0.002(6) 0.008(6) -0.018(6)
C6H 0.055(7) 0.038(6) 0.059(7) -0.010(5) 0.016(6) -0.013(5)
N1S 0.129(14) 0.201(19) 0.153(16) -0.100(15) -0.040(12) 0.057(13)
C1S 0.108(14) 0.117(15) 0.103(14) -0.011(12) -0.023(12) 0.031(12)
C2S 0.23(3) 0.149(19) 0.104(14) -0.048(14) -0.021(16) 0.079(17)
O1S 0.139(9) 0.123(9) 0.078(6) -0.023(6) 0.046(7) 0.009(7)
O2S 0.131(10) 0.138(10) 0.100(8) 0.017(7) 0.026(7) -0.012(8)

loop_
_atom_type_symbol
_atom_type_description
_atom_type_scat_dispersion_real
_atom_type_scat_dispersion_imag
_atom_type_scat_source
C C 0.0033 0.0016 'International Tables Vol C Tables 4.2.6.8 and 6.1.1.4'
H H 0.0000 0.0000 'International Tables Vol C Tables 4.2.6.8 and 6.1.1.4'
N N 0.0061 0.0033 'International Tables Vol C Tables 4.2.6.8 and 6.1.1.4'
P P 0.1023 0.0942 'International Tables Vol C Tables 4.2.6.8 and 6.1.1.4'
Cl Cl 0.1484 0.1585 'International Tables Vol C Tables 4.2.6.8 and 6.1.1.4'
Cr Cr 0.3209 0.6236 'International Tables Vol C Tables 4.2.6.8 and 6.1.1.4'
O O 0.0106 0.0060 'International Tables Vol C Tables 4.2.6.8 and 6.1.1.4'

loop_
_geom_angle_atom_site_label_1
_geom_angle_atom_site_label_2
_geom_angle_atom_site_label_3
_geom_angle
O2 Cr1 O1 87.7(2)
O2 Cr1 N1 79.8(3)
O1 Cr1 N1 81.3(3)
O2 Cr1 Cl2 91.71(18)
O1 Cr1 Cl2 90.06(18)
N1 Cr1 Cl2 168.1(2)
O2 Cr1 Cl1 172.12(18)
O1 Cr1 Cl1 91.42(18)
N1 Cr1 Cl1 92.3(2)
Cl2 Cr1 Cl1 96.13(11)
O2 Cr1 Cl3 89.30(19)
O1 Cr1 Cl3 173.32(17)
N1 Cr1 Cl3 92.3(2)
Cl2 Cr1 Cl3 96.00(10)
Cl1 Cr1 Cl3 90.74(9)
O4 Cr2 O3 89.0(2)
O4 Cr2 N2 81.0(2)
O3 Cr2 N2 80.3(2)
O4 Cr2 Cl5 91.46(18)
O3 Cr2 Cl5 92.17(17)
N2 Cr2 Cl5 169.32(18)
O4 Cr2 Cl4 173.36(17)
O3 Cr2 Cl4 89.93(18)
N2 Cr2 Cl4 92.4(2)
Cl5 Cr2 Cl4 95.12(10)
O4 Cr2 Cl6 89.66(18)
O3 Cr2 Cl6 171.63(17)
N2 Cr2 Cl6 91.37(19)
Cl5 Cr2 Cl6 96.13(10)
Cl4 Cr2 Cl6 90.45(9)
C1 N1 Cr1 107.4(5)
C3 N2 Cr2 107.0(4)
O1 P1 C1B 110.3(4)
O1 P1 C1A 110.6(4)
C1B P1 C1A 108.3(4)
O1 P1 C1 102.8(4)
C1B P1 C1 115.0(4)
C1A P1 C1 109.8(4)
O2 P2 C1C 110.4(4)
O2 P2 C1D 110.7(4)
C1C P2 C1D 110.7(4)
O2 P2 C1 104.8(4)
C1C P2 C1 112.8(4)
C1D P2 C1 107.3(4)
O3 P3 C1E 112.3(4)
O3 P3 C1F 109.6(3)
C1E P3 C1F 110.2(4)
O3 P3 C3 102.9(4)
C1E P3 C3 106.0(4)
C1F P3 C3 115.7(4)
O4 P4 C1G 111.5(4)
O4 P4 C1H 113.1(4)
C1G P4 C1H 108.2(4)
O4 P4 C3 103.7(4)
C1G P4 C3 114.0(4)
C1H P4 C3 106.4(4)
P1 O1 Cr1 119.0(3)
P2 O2 Cr1 119.7(4)
P3 O3 Cr2 119.4(3)
P4 O4 Cr2 118.7(3)
C2 C1 N1 113.3(7)
C2 C1 P1 116.9(6)
N1 C1 P1 99.5(5)
C2 C1 P2 116.3(6)
N1 C1 P2 98.8(5)
P1 C1 P2 109.3(4)
N2 C3 C4 112.0(6)
N2 C3 P4 100.6(5)
C4 C3 P4 115.3(6)
N2 C3 P3 99.4(5)
C4 C3 P3 116.4(6)
P4 C3 P3 110.8(4)
C2A C1A C6A 119.4(9)
C2A C1A P1 116.7(7)
C6A C1A P1 123.2(8)
C1A C2A C3A 121.4(9)
C4A C3A C2A 119.3(10)
C3A C4A C5A 120.9(11)
C4A C5A C6A 120.4(11)
C5A C6A C1A 118.5(10)
C6B C1B C2B 119.0(8)
C6B C1B P1 118.9(7)
C2B C1B P1 121.8(7)
C3B C2B C1B 119.2(10)
C2B C3B C4B 120.6(11)
C3B C4B C5B 120.2(10)
C6B C5B C4B 119.3(10)
C5B C6B C1B 121.7(9)
C6C C1C C2C 120.6(8)
C6C C1C P2 122.9(7)
C2C C1C P2 116.6(7)
C3C C2C C1C 119.3(10)
C4C C3C C2C 119.1(10)
C5C C4C C3C 121.7(10)
C4C C5C C6C 121.0(10)
C5C C6C C1C 118.3(10)
C6D C1D C2D 119.9(9)
C6D C1D P2 118.0(7)
C2D C1D P2 121.9(8)
C3D C2D C1D 118.4(11)
C2D C3D C4D 121.5(11)
C5D C4D C3D 117.9(11)
C4D C5D C6D 121.4(11)
C5D C6D C1D 120.8(10)
C2E C1E C6E 116.8(9)
C2E C1E P3 119.0(7)
C6E C1E P3 124.1(7)
C3E C2E C1E 121.1(10)
C2E C3E C4E 121.0(10)
C5E C4E C3E 118.7(10)
C6E C5E C4E 121.9(10)
C5E C6E C1E 120.5(10)
C6F C1F C2F 119.1(8)
C6F C1F P3 116.9(6)
C2F C1F P3 124.0(6)
C3F C2F C1F 120.6(8)
C2F C3F C4F 119.8(9)
C5F C4F C3F 119.5(9)
C4F C5F C6F 122.3(9)
C5F C6F C1F 118.6(8)
C6G C1G C2G 119.2(8)
C6G C1G P4 115.4(7)
C2G C1G P4 125.4(7)
C3G C2G C1G 120.0(9)
C4G C3G C2G 119.7(9)
C3G C4G C5G 120.6(10)
C6G C5G C4G 120.4(10)
C5G C6G C1G 120.1(9)
C2H C1H C6H 119.3(9)
C2H C1H P4 120.2(7)
C6H C1H P4 120.5(8)
C1H C2H C3H 120.0(10)
C2H C3H C4H 122.0(11)
C5H C4H C3H 118.4(11)
C4H C5H C6H 120.4(10)
C1H C6H C5H 119.8(10)
N1S C1S C2S 168(3)

loop_
_geom_bond_atom_site_label_1
_geom_bond_atom_site_label_2
_geom_bond_distance
Cr1 O2 2.003(6)
Cr1 O1 2.039(6)
Cr1 N1 2.141(7)
Cr1 Cl2 2.278(3)
Cr1 Cl1 2.307(3)
Cr1 Cl3 2.313(3)
Cr2 O4 2.029(6)
Cr2 O3 2.030(6)
Cr2 N2 2.130(7)
Cr2 Cl5 2.298(2)
Cr2 Cl4 2.303(3)
Cr2 Cl6 2.315(3)
N1 C1 1.523(10)
N2 C3 1.514(10)
P1 O1 1.521(6)
P1 C1B 1.796(9)
P1 C1A 1.814(10)
P1 C1 1.860(9)
P2 O2 1.505(6)
P2 C1C 1.777(8)
P2 C1D 1.799(10)
P2 C1 1.866(9)
P3 O3 1.517(6)
P3 C1E 1.774(10)
P3 C1F 1.795(8)
P3 C3 1.854(9)
P4 O4 1.526(6)
P4 C1G 1.782(9)
P4 C1H 1.797(10)
P4 C3 1.852(9)
C1 C2 1.511(11)
C3 C4 1.536(10)
C1A C2A 1.368(13)
C1A C6A 1.423(13)
C2A C3A 1.382(14)
C3A C4A 1.370(15)
C4A C5A 1.383(15)
C5A C6A 1.388(15)
C1B C6B 1.376(12)
C1B C2B 1.400(12)
C2B C3B 1.370(13)
C3B C4B 1.376(15)
C4B C5B 1.382(15)
C5B C6B 1.351(12)
C1C C6C 1.399(12)
C1C C2C 1.401(13)
C2C C3C 1.391(13)
C3C C4C 1.374(15)
C4C C5C 1.360(15)
C5C C6C 1.381(13)
C1D C6D 1.369(13)
C1D C2D 1.398(13)
C2D C3D 1.373(15)
C3D C4D 1.412(17)
C4D C5D 1.359(15)
C5D C6D 1.368(13)
C1E C2E 1.397(13)
C1E C6E 1.428(13)
C2E C3E 1.346(13)
C3E C4E 1.390(15)
C4E C5E 1.365(14)
C5E C6E 1.337(13)
C1F C6F 1.382(11)
C1F C2F 1.396(11)
C2F C3F 1.363(12)
C3F C4F 1.375(13)
C4F C5F 1.350(13)
C5F C6F 1.375(13)
C1G C6G 1.393(12)
C1G C2G 1.406(11)
C2G C3G 1.383(12)
C3G C4G 1.370(14)
C4G C5G 1.389(15)
C5G C6G 1.366(14)
C1H C2H 1.358(13)
C1H C6H 1.385(12)
C2H C3H 1.360(14)
C3H C4H 1.376(15)
C4H C5H 1.357(15)
C5H C6H 1.393(14)
N1S C1S 1.11(2)
C1S C2S 1.40(2)
